data_7226262
loop_
_publ_author_name
'Blanco, V\'ictor'
'Abella, Dolores'
'Rama, Tamara'
'Alvari\~no, Cristina'
'Garc\'ia, Marcos D.'
'Peinador, Carlos'
'Quintela, Jos\'e Mar\'ia'

_publ_section_title
;
 Guest-induced stereoselective self-assembly of quinoline-containing
 Pd(II) and Pt(II) metallacycles
;
_journal_name_full 'RSC Adv.'
_journal_paper_doi 10.1039/C6RA14909J
_journal_year 2016
_chemical_formula_sum 'C92 H80 N16 O34 Pd2'
_chemical_formula_weight 2166.52
_space_group_crystal_system monoclinic
_space_group_IT_number 15
_space_group_name_Hall '-C 2yc'
_space_group_name_H-M_alt 'C 1 2/c 1'
_symmetry_space_group_name_Hall '-C 2yc'
_symmetry_space_group_name_H-M 'C 1 2/c 1'
_atom_sites_solution_hydrogens geom
_audit_creation_method SHELXL-2014/7
_audit_update_record
;
2016-08-12 deposited with the CCDC.
2016-08-16 downloaded from the CCDC.
;
_cell_angle_alpha 90
_cell_angle_beta 102.801(5)
_cell_angle_gamma 90
_cell_formula_units_Z 4
_cell_length_a 19.126(5)
_cell_length_b 20.379(5)
_cell_length_c 25.002(5)
_cell_measurement_reflns_used 6101
_cell_measurement_temperature 100(2)
_cell_measurement_theta_max 43.101
_cell_measurement_theta_min 5.921
_cell_volume 9503(4)
_computing_cell_refinement 'SAINT V7.12A (Bruker 2004) in Apex2 suite.'
_computing_data_collection 'Apex2 V.1.0-27 (Bruker, 2005)'
_computing_data_reduction 'SAINT and XPREP 6.14 COPYRIGHT(c) 2003 Bruker-AXS'
_computing_molecular_graphics 'ORTEP3, Chimera 1.10.2'
_computing_publication_material 'ORTEP3, Chimera 1.10.2'
_computing_structure_refinement 'SHELXL-2014/7 (Sheldrick, 2014)'
_computing_structure_solution 'Sir92 (Altomare, et al., 1994)'
_diffrn_ambient_temperature 100(2)
_diffrn_measured_fraction_theta_full 0.998
_diffrn_measured_fraction_theta_max 0.990
_diffrn_measurement_device_type 'Bruker X8 Apex'
_diffrn_radiation_type MoK\a
_diffrn_radiation_wavelength 0.71073
_diffrn_reflns_av_R_equivalents 0.0590
_diffrn_reflns_av_unetI/netI 0.0600
_diffrn_reflns_Laue_measured_fraction_full 0.998
_diffrn_reflns_Laue_measured_fraction_max 0.990
_diffrn_reflns_limit_h_max 15
_diffrn_reflns_limit_h_min -25
_diffrn_reflns_limit_k_max 27
_diffrn_reflns_limit_k_min -27
_diffrn_reflns_limit_l_max 33
_diffrn_reflns_limit_l_min -33
_diffrn_reflns_number 46176
_diffrn_reflns_point_group_measured_fraction_full 0.998
_diffrn_reflns_point_group_measured_fraction_max 0.990
_diffrn_reflns_theta_full 25.242
_diffrn_reflns_theta_max 28.307
_diffrn_reflns_theta_min 1.480
_exptl_absorpt_coefficient_mu 0.473
_exptl_absorpt_correction_T_max 0.961
_exptl_absorpt_correction_T_min 0.829
_exptl_absorpt_correction_type multi-scan
_exptl_crystal_colour orange
_exptl_crystal_density_diffrn 1.514
_exptl_crystal_description prism
_exptl_crystal_F_000 4432
_exptl_crystal_size_max 0.306
_exptl_crystal_size_mid 0.132
_exptl_crystal_size_min 0.085
_platon_squeeze_details
;
One of the nitrate counterions in the assymmetric
unit is disordered and could not be modelled adequately
by assigning specific positions to those atoms.
These 8 nitrate anions in the unit cell have been 
treated as a diffuse contribution 
to the overall scattering by SQUEEZE/PLATON.
;
_refine_diff_density_max 1.507
_refine_diff_density_min -1.207
_refine_diff_density_rms 0.166
_refine_ls_extinction_method none
_refine_ls_goodness_of_fit_ref 1.067
_refine_ls_hydrogen_treatment constr
_refine_ls_matrix_type full
_refine_ls_number_parameters 657
_refine_ls_number_reflns 11712
_refine_ls_number_restraints 75
_refine_ls_restrained_S_all 1.078
_refine_ls_R_factor_all 0.1321
_refine_ls_R_factor_gt 0.0840
_refine_ls_shift/su_max 0.001
_refine_ls_shift/su_mean 0.000
_refine_ls_structure_factor_coef Fsqd
_refine_ls_weighting_details 'w=1/[\s^2^(Fo^2^)+(0.1944P)^2^] where P=(Fo^2^+2Fc^2^)/3'
_refine_ls_weighting_scheme calc
_refine_ls_wR_factor_gt 0.2475
_refine_ls_wR_factor_ref 0.2962
_reflns_Friedel_coverage 0.000
_reflns_number_gt 7215
_reflns_number_total 11712
_reflns_threshold_expression 'I > 2\s(I)'
_cod_data_source_file c6ra14909j2.cif
_cod_data_source_block shelx
_cod_database_code 7226262
_shelx_shelxl_version_number 2014/7
_shelx_space_group_comment
;
The symmetry employed for this shelxl refinement is uniquely defined
by the following loop, which should always be used as a source of
symmetry information in preference to the above space-group names.
They are only intended as comments.
;
_shelx_estimated_absorpt_t_min 0.869
_shelx_estimated_absorpt_t_max 0.961
_platon_squeeze_void_probe_radius 1.20

loop_
_space_group_symop_operation_xyz
'x, y, z'
'-x, y, -z+1/2'
'x+1/2, y+1/2, z'
'-x+1/2, y+1/2, -z+1/2'
'-x, -y, -z'
'x, -y, z-1/2'
'-x+1/2, -y+1/2, -z'
'x+1/2, -y+1/2, z-1/2'

loop_
_atom_site_label
_atom_site_type_symbol
_atom_site_fract_x
_atom_site_fract_y
_atom_site_fract_z
_atom_site_U_iso_or_equiv
_atom_site_adp_type
_atom_site_occupancy
_atom_site_site_symmetry_order
_atom_site_calc_flag
_atom_site_refinement_flags_posn
_atom_site_refinement_flags_adp
_atom_site_refinement_flags_occupancy
_atom_site_disorder_assembly
_atom_site_disorder_group
C1 C 0.7010(3) 0.0337(2) 0.0582(2) 0.0440(12) Uani 1 1 d . . . . .
H1 H 0.6575 0.0105 0.0450 0.053 Uiso 1 1 calc R U . . .
C2 C 0.7422(3) 0.0503(3) 0.0220(2) 0.0429(12) Uani 1 1 d . . . . .
C3 C 0.8053(3) 0.0852(2) 0.0418(2) 0.0359(11) Uani 1 1 d . . . . .
C4 C 0.8264(3) 0.1004(3) 0.0982(2) 0.0399(12) Uani 1 1 d . . . . .
C5 C 0.7814(3) 0.0806(3) 0.1312(2) 0.0447(13) Uani 1 1 d . . . . .
H5 H 0.7946 0.0899 0.1693 0.054 Uiso 1 1 calc R U . . .
C7 C 0.7222(5) 0.0338(3) -0.0363(3) 0.0647(19) Uani 1 1 d . . . . .
H7 H 0.6814 0.0070 -0.0496 0.078 Uiso 1 1 calc R U . . .
C8 C 0.7614(4) 0.0562(3) -0.0717(2) 0.0522(15) Uani 1 1 d . . . . .
H8 H 0.7464 0.0473 -0.1098 0.063 Uiso 1 1 calc R U . . .
C9 C 0.8267(3) 0.0941(2) -0.0510(2) 0.0403(12) Uani 1 1 d . . . . .
C10 C 0.8482(3) 0.1083(2) 0.0055(2) 0.0370(11) Uani 1 1 d . . . . .
C11 C 0.9106(3) 0.1453(2) 0.0256(2) 0.0384(11) Uani 1 1 d . . . . .
C12 C 0.9313(3) 0.1608(3) 0.0839(2) 0.0441(12) Uani 1 1 d . . . . .
H12 H 0.9721 0.1874 0.0976 0.053 Uiso 1 1 calc R U . . .
C13 C 0.8919(3) 0.1369(3) 0.1182(3) 0.0536(15) Uani 1 1 d . . . . .
H13 H 0.9077 0.1443 0.1565 0.064 Uiso 1 1 calc R U . . .
C14 C 0.9425(3) 0.3678(3) -0.1061(3) 0.0475(13) Uani 1 1 d . . . . .
H14 H 0.9639 0.4040 -0.0847 0.057 Uiso 1 1 calc R U . . .
C15 C 0.9698(3) 0.3035(3) -0.0914(3) 0.0484(13) Uani 1 1 d . . . . .
H15 H 1.0083 0.2973 -0.0605 0.058 Uiso 1 1 calc R U . . .
C16 C 0.9398(3) 0.2510(3) -0.1220(2) 0.0415(12) Uani 1 1 d . . . . .
C17 C 0.8839(3) 0.2612(2) -0.1677(2) 0.0398(12) Uani 1 1 d . . . . .
C18 C 0.8506(3) 0.2116(3) -0.2035(3) 0.0487(14) Uani 1 1 d . . . . .
H18 H 0.8665 0.1676 -0.1968 0.058 Uiso 1 1 calc R U . . .
C19 C 0.7954(4) 0.2250(3) -0.2479(3) 0.0564(15) Uani 1 1 d . . . . .
H19 H 0.7729 0.1904 -0.2708 0.068 Uiso 1 1 calc R U . . .
C20 C 0.7724(3) 0.2905(3) -0.2592(3) 0.0564(15) Uani 1 1 d . . . . .
H20 H 0.7348 0.2994 -0.2901 0.068 Uiso 1 1 calc R U . . .
C21 C 0.8029(3) 0.3410(3) -0.2269(3) 0.0466(13) Uani 1 1 d . . . . .
H21 H 0.7869 0.3847 -0.2352 0.056 Uiso 1 1 calc R U . . .
C22 C 0.8592(3) 0.3278(2) -0.1804(2) 0.0412(12) Uani 1 1 d . . . . .
C23 C 0.9672(3) 0.1833(3) -0.1040(3) 0.0468(13) Uani 1 1 d . . . . .
H23A H 0.9619 0.1544 -0.1365 0.056 Uiso 1 1 calc R U . . .
H23B H 1.0189 0.1858 -0.0863 0.056 Uiso 1 1 calc R U . . .
C24 C 0.9492(3) 0.1681(2) -0.0116(2) 0.0417(12) Uani 1 1 d . . . . .
H24 H 0.9913 0.1934 0.0012 0.050 Uiso 1 1 calc R U . . .
C25 C 0.8684(3) 0.1181(2) -0.0849(2) 0.0435(12) Uani 1 1 d . . . . .
H25 H 0.8554 0.1087 -0.1231 0.052 Uiso 1 1 calc R U . . .
C26 C 0.0000 0.2246(7) 0.2500 0.102(5) Uani 1 2 d S T P . .
C27 C 0.0000 0.1547(6) 0.2500 0.085(4) Uani 1 2 d S T P . .
C28 C -0.0470(5) 0.1187(4) 0.2789(4) 0.084(2) Uani 1 1 d . . . . .
H28 H -0.0497 0.0721 0.2776 0.101 Uiso 1 1 calc R U . . .
C29 C -0.0866(5) 0.1541(5) 0.3075(4) 0.087(3) Uani 1 1 d . . . . .
C30 C -0.0837(5) 0.2235(5) 0.3113(5) 0.097(3) Uani 1 1 d . . . . .
H30 H -0.1095 0.2470 0.3336 0.117 Uiso 1 1 calc R U . . .
C31 C -0.0384(6) 0.2577(5) 0.2789(6) 0.133(5) Uani 1 1 d . . . . .
H31 H -0.0370 0.3043 0.2788 0.160 Uiso 1 1 calc R U . . .
C32 C 0.0805(5) 0.9500(4) 0.5338(3) 0.069(2) Uani 1 1 d . . . . .
H32 H 0.1026 0.9341 0.5692 0.083 Uiso 1 1 calc R U . A 1
C33 C 0.0157(4) 0.9897(3) 0.5264(3) 0.0550(16) Uani 1 1 d . . . . .
C34 C -0.0155(4) 1.0054(4) 0.5705(3) 0.0649(19) Uani 1 1 d . . . . .
H34 H 0.0064 0.9904 0.6063 0.078 Uiso 1 1 calc R U . B 1
C35 C -0.0759(5) 1.0411(3) 0.5632(3) 0.067(2) Uani 0.5 1 d . . P C 1
C36 C 0.1091(4) 0.9358(3) 0.4902(4) 0.070(2) Uani 0.5 1 d . . P D 1
C45 C -0.0759(5) 1.0411(3) 0.5632(3) 0.067(2) Uani 0.5 1 d . . P C 2
H45 H -0.0965 1.0511 0.5935 0.081 Uiso 0.5 1 calc R U P C 2
C46 C 0.1091(4) 0.9358(3) 0.4902(4) 0.070(2) Uani 0.5 1 d . . P D 2
H46 H 0.1516 0.9102 0.4953 0.084 Uiso 0.5 1 calc R U P D 2
C63 C 0.5519(7) 0.2269(6) 0.2929(6) 0.125(5) Uani 1 1 d . . . . .
H63 H 0.5904 0.2245 0.3243 0.150 Uiso 1 1 calc R U . E 3
C64 C 0.5308(7) 0.2864(6) 0.2760(5) 0.120(5) Uani 1 1 d . . . . .
C65 C 0.5551(10) 0.3445(7) 0.2946(6) 0.171(8) Uani 1 1 d . . . . .
H65 H 0.5943 0.3444 0.3255 0.205 Uiso 1 1 calc R U . F 3
C50 C 0.5280(7) 0.1738(5) 0.2733(7) 0.136(7) Uani 0.5 1 d . . P G 3
C56 C 0.5315(12) 0.4033(6) 0.2753(5) 0.168(8) Uani 0.5 1 d . . P H 3
O6 O 0.5430(12) 0.4632(6) 0.2921(7) 0.130(7) Uani 0.5 1 d . . P H 3
H6 H 0.5717 0.4635 0.3228 0.195 Uiso 0.5 1 calc R U P H 3
O5 O 0.5445(9) 0.1068(8) 0.2855(7) 0.125(5) Uani 0.5 1 d . . P G 3
H5A H 0.5172 0.0830 0.2625 0.187 Uiso 0.5 1 calc R U P G 3
C60 C 0.5280(7) 0.1738(5) 0.2733(7) 0.136(7) Uani 0.5 1 d . . P G 4
H60 H 0.5474 0.1337 0.2894 0.163 Uiso 0.5 1 calc R U P G 4
C66 C 0.5315(12) 0.4033(6) 0.2753(5) 0.168(8) Uani 0.5 1 d . . P H 4
H66 H 0.5522 0.4428 0.2918 0.202 Uiso 0.5 1 calc R U P H 4
C43 C 0.6026(5) -0.0604(4) 0.2356(4) 0.088(3) Uani 1 1 d . . . . .
H43A H 0.5600 -0.0826 0.2436 0.106 Uiso 1 1 calc R U . . .
H43B H 0.6378 -0.0534 0.2707 0.106 Uiso 1 1 calc R U . . .
C42 C 0.6352(5) -0.1020(4) 0.1981(5) 0.094(3) Uani 1 1 d . . . . .
H42A H 0.6591 -0.1404 0.2186 0.112 Uiso 1 1 calc R U . . .
H42B H 0.5968 -0.1184 0.1677 0.112 Uiso 1 1 calc R U . . .
C80 C 0.8114(3) 0.7124(3) 0.52727(19) 0.0635(18) Uani 0.5 1 d G . P I 5
C81 C 0.8709(3) 0.6766(3) 0.5539(3) 0.087(6) Uani 0.5 1 d DG . P I 5
H81 H 0.9020 0.6576 0.5335 0.104 Uiso 0.5 1 calc R U P I 5
C82 C 0.8847(4) 0.6687(4) 0.6105(4) 0.102(6) Uani 0.5 1 d DG U P I 5
C83 C 0.8392(4) 0.6966(4) 0.6405(2) 0.097(7) Uani 0.5 1 d DG . P I 5
H83 H 0.8486 0.6912 0.6791 0.116 Uiso 0.5 1 calc R U P I 5
C84 C 0.7797(3) 0.7324(3) 0.61380(17) 0.089(2) Uani 0.5 1 d G . P I 5
H84 H 0.7486 0.7514 0.6343 0.106 Uiso 0.5 1 calc R U P I 5
C85 C 0.7659(2) 0.7403(2) 0.55721(17) 0.0563(17) Uani 0.5 1 d G . P I 5
C98 C 0.7935(4) 0.7241(3) 0.4690(3) 0.0632(19) Uani 0.5 1 d . . P I 5
H98 H 0.8241 0.7063 0.4475 0.076 Uiso 0.5 1 calc R U P I 5
C70 C 0.8114(3) 0.7124(3) 0.52727(19) 0.0635(18) Uani 0.5 1 d . . P J 6
H70 H 0.8520 0.6871 0.5442 0.076 Uiso 0.5 1 calc R U P J 6
O84 O 0.7797(3) 0.7324(3) 0.61380(17) 0.089(2) Uani 0.5 1 d . . P J 6
H94 H 0.8168 0.7095 0.6241 0.133 Uiso 0.5 1 calc R U P J 6
C75 C 0.7659(2) 0.7403(2) 0.55721(17) 0.0563(17) Uani 0.5 1 d . . P J 6
C78 C 0.7935(4) 0.7241(3) 0.4690(3) 0.0632(19) Uani 0.5 1 d . . P J 6
H78 H 0.8241 0.7063 0.4475 0.076 Uiso 0.5 1 calc R U P J 6
N1 N 0.5819(3) 0.0026(3) 0.2090(3) 0.0614(15) Uani 1 1 d . . . . .
H1A H 0.5824 0.0340 0.2349 0.074 Uiso 1 1 calc R U . . .
H1B H 0.5365 -0.0003 0.1881 0.074 Uiso 1 1 calc R U . . .
N2 N 0.6877(3) -0.0649(2) 0.1754(2) 0.0516(12) Uani 1 1 d . . . . .
H2A H 0.6934 -0.0838 0.1436 0.062 Uiso 1 1 calc R U . . .
H2B H 0.7309 -0.0645 0.1996 0.062 Uiso 1 1 calc R U . . .
N3 N 0.7195(3) 0.0487(2) 0.11137(19) 0.0405(10) Uani 1 1 d . . . . .
N4 N 0.9277(2) 0.15489(19) -0.06516(19) 0.0389(10) Uani 1 1 d . . . . .
N5 N 0.8899(2) 0.3785(2) -0.14749(19) 0.0419(10) Uani 1 1 d . . . . .
N6 N 0.8219(4) 0.9814(3) 0.2862(3) 0.080(2) Uani 1 1 d . . . . .
N8 N 0.2385(10) 0.8225(7) 0.4058(7) 0.236(5) Uani 1 1 d D U . . .
O1 O 0.8684(6) 0.9920(6) 0.3269(4) 0.200(6) Uani 1 1 d . . . . .
O2 O 0.8037(4) 1.0234(3) 0.2515(3) 0.099(2) Uani 1 1 d . . . . .
O3 O 0.7915(4) 0.9311(3) 0.2844(3) 0.100(2) Uani 1 1 d . . . . .
O4 O -0.1279(5) 0.1244(4) 0.3381(3) 0.117(2) Uani 1 1 d . . . . .
H4 H -0.1240 0.0835 0.3358 0.176 Uiso 1 1 calc R U . . .
O7 O 0.1677(6) 0.8997(5) 0.4926(6) 0.090(3) Uani 0.5 1 d . . P . .
H7A H 0.1837 0.8872 0.5250 0.135 Uiso 0.5 1 calc R U P D 1
O8 O -0.1132(7) 1.0557(6) 0.6045(5) 0.085(3) Uani 0.5 1 d . . P . .
H8A H -0.1496 1.0783 0.5912 0.127 Uiso 0.5 1 calc R U P C 1
O12 O 0.2010(11) 0.7665(7) 0.4175(8) 0.295(7) Uani 1 1 d D U . . .
O25 O 0.9388(8) 0.6307(7) 0.6378(5) 0.128(6) Uani 0.5 1 d D . P . .
H25A H 0.9627 0.6166 0.6158 0.191 Uiso 0.5 1 calc R U P I 5
O69 O 0.2363(5) 0.8829(5) 0.4086(4) 0.151(3) Uani 1 1 d D U . . .
O70 O 0.2942(10) 0.8015(9) 0.3839(8) 0.302(7) Uani 1 1 d D U . . .
Pd1 Pd 0.65044(2) 0.02834(2) 0.16072(2) 0.04351(19) Uani 1 1 d . . . . .
O52 O -0.1141(6) 0.2408(5) 0.5016(6) 0.212(6) Uani 1 1 d . . . . .
O50 O 0.2825(10) 0.6580(10) 0.4080(8) 0.082(6) Uani 0.355(17) 1 d . U P K 7
O54 O 0.1396(11) 0.6079(7) 0.3859(13) 0.142(12) Uani 0.355(17) 1 d . U P K 7
O40 O 0.321(2) 0.704(2) 0.4022(15) 0.344(19) Uani 0.645(17) 1 d . U P K 8
O44 O 0.232(2) 0.6356(18) 0.3986(12) 0.37(2) Uani 0.645(17) 1 d . U P K 8
O51 O 0.3819(13) 0.8774(8) 0.5004(10) 0.421(18) Uani 1 1 d . U . . .

loop_
_atom_site_aniso_label
_atom_site_aniso_U_11
_atom_site_aniso_U_22
_atom_site_aniso_U_33
_atom_site_aniso_U_23
_atom_site_aniso_U_13
_atom_site_aniso_U_12
C1 0.046(3) 0.038(3) 0.051(3) -0.001(2) 0.018(3) 0.003(2)
C2 0.050(3) 0.033(2) 0.049(3) 0.000(2) 0.020(3) 0.005(2)
C3 0.041(3) 0.030(2) 0.040(3) 0.0046(18) 0.016(2) 0.011(2)
C4 0.039(3) 0.043(3) 0.041(3) 0.007(2) 0.014(2) 0.013(2)
C5 0.045(3) 0.050(3) 0.042(3) 0.011(2) 0.014(2) 0.012(2)
C7 0.075(5) 0.077(5) 0.047(3) -0.018(3) 0.022(3) -0.026(4)
C8 0.069(4) 0.048(3) 0.046(3) -0.010(2) 0.028(3) -0.010(3)
C9 0.054(3) 0.029(2) 0.040(3) 0.0022(18) 0.014(2) 0.014(2)
C10 0.044(3) 0.028(2) 0.043(3) 0.0049(18) 0.018(2) 0.016(2)
C11 0.036(3) 0.032(2) 0.050(3) 0.009(2) 0.016(2) 0.013(2)
C12 0.038(3) 0.047(3) 0.048(3) 0.009(2) 0.011(2) 0.004(2)
C13 0.047(3) 0.076(4) 0.039(3) -0.003(3) 0.012(3) -0.002(3)
C14 0.054(4) 0.039(3) 0.054(3) 0.006(2) 0.021(3) 0.008(2)
C15 0.048(3) 0.049(3) 0.051(3) 0.008(2) 0.017(3) 0.006(3)
C16 0.038(3) 0.040(3) 0.054(3) 0.009(2) 0.027(3) 0.010(2)
C17 0.038(3) 0.038(3) 0.050(3) 0.008(2) 0.025(3) 0.004(2)
C18 0.054(4) 0.042(3) 0.057(3) 0.008(2) 0.027(3) 0.001(2)
C19 0.059(4) 0.050(3) 0.065(4) -0.003(3) 0.026(3) -0.009(3)
C20 0.044(3) 0.065(4) 0.063(4) 0.009(3) 0.018(3) 0.007(3)
C21 0.041(3) 0.045(3) 0.060(4) 0.010(2) 0.023(3) 0.005(2)
C22 0.043(3) 0.038(3) 0.050(3) 0.006(2) 0.025(3) 0.004(2)
C23 0.048(3) 0.041(3) 0.060(3) 0.008(2) 0.030(3) 0.013(2)
C24 0.034(3) 0.039(3) 0.056(3) 0.013(2) 0.018(2) 0.014(2)
C25 0.058(4) 0.036(3) 0.043(3) 0.001(2) 0.023(3) 0.009(2)
C26 0.051(7) 0.084(9) 0.150(14) 0.000 -0.023(8) 0.000
C27 0.080(8) 0.075(7) 0.084(8) 0.000 -0.017(7) 0.000
C28 0.096(6) 0.067(5) 0.087(6) 0.000(4) 0.014(5) -0.006(5)
C29 0.085(6) 0.084(6) 0.087(6) -0.002(5) 0.008(5) 0.008(5)
C30 0.058(5) 0.099(7) 0.123(8) -0.010(6) -0.005(5) 0.018(5)
C31 0.085(7) 0.069(6) 0.225(15) -0.031(8) -0.008(9) 0.030(5)
C32 0.093(6) 0.053(4) 0.065(4) -0.001(3) 0.022(4) -0.027(4)
C33 0.067(4) 0.040(3) 0.063(4) -0.011(3) 0.025(3) -0.031(3)
C34 0.074(5) 0.056(4) 0.068(4) -0.010(3) 0.025(4) -0.030(4)
C35 0.086(6) 0.052(4) 0.069(4) -0.014(3) 0.028(4) -0.032(4)
C36 0.079(5) 0.046(3) 0.090(5) -0.007(3) 0.029(4) -0.019(3)
C45 0.086(6) 0.052(4) 0.069(4) -0.014(3) 0.028(4) -0.032(4)
C46 0.079(5) 0.046(3) 0.090(5) -0.007(3) 0.029(4) -0.019(3)
C63 0.135(9) 0.107(8) 0.181(12) 0.036(8) 0.140(9) 0.033(7)
C64 0.160(12) 0.081(6) 0.167(12) -0.028(6) 0.139(10) -0.023(6)
C65 0.257(18) 0.134(11) 0.191(14) 0.067(10) 0.197(15) 0.079(12)
C50 0.143(13) 0.073(6) 0.23(2) -0.018(7) 0.131(13) -0.001(6)
C56 0.34(3) 0.089(7) 0.116(9) 0.001(6) 0.144(15) 0.002(11)
O6 0.22(2) 0.078(9) 0.092(10) -0.009(7) 0.028(12) 0.010(10)
O5 0.136(12) 0.115(11) 0.154(14) -0.033(10) 0.097(11) -0.028(9)
C60 0.143(13) 0.073(6) 0.23(2) -0.018(7) 0.131(13) -0.001(6)
C66 0.34(3) 0.089(7) 0.116(9) 0.001(6) 0.144(15) 0.002(11)
C43 0.107(7) 0.066(5) 0.114(7) 0.045(5) 0.074(6) 0.017(4)
C42 0.074(5) 0.055(4) 0.166(9) 0.056(5) 0.058(6) 0.013(4)
C80 0.075(5) 0.043(3) 0.069(4) -0.003(3) 0.008(4) -0.029(3)
C81 0.060(9) 0.054(8) 0.143(17) -0.037(10) 0.018(11) -0.016(7)
C82 0.075(10) 0.064(9) 0.143(14) -0.011(10) -0.026(11) -0.018(8)
C83 0.15(2) 0.059(9) 0.094(13) 0.002(9) 0.057(14) -0.043(11)
C84 0.128(6) 0.089(5) 0.047(3) 0.003(3) 0.014(4) -0.059(4)
C85 0.067(4) 0.053(3) 0.048(3) 0.006(3) 0.011(3) -0.030(3)
C98 0.075(5) 0.049(3) 0.072(4) -0.018(3) 0.031(4) -0.036(3)
C70 0.075(5) 0.043(3) 0.069(4) -0.003(3) 0.008(4) -0.029(3)
O84 0.128(6) 0.089(5) 0.047(3) 0.003(3) 0.014(4) -0.059(4)
C75 0.067(4) 0.053(3) 0.048(3) 0.006(3) 0.011(3) -0.030(3)
C78 0.075(5) 0.049(3) 0.072(4) -0.018(3) 0.031(4) -0.036(3)
N1 0.060(3) 0.054(3) 0.081(4) 0.020(3) 0.039(3) 0.009(3)
N2 0.052(3) 0.037(2) 0.069(3) 0.012(2) 0.021(3) 0.004(2)
N3 0.046(3) 0.033(2) 0.047(2) 0.0057(18) 0.019(2) 0.0099(19)
N4 0.040(2) 0.033(2) 0.050(3) 0.0094(17) 0.024(2) 0.0157(18)
N5 0.042(3) 0.040(2) 0.049(3) 0.0123(19) 0.021(2) 0.0087(19)
N6 0.084(5) 0.061(4) 0.087(5) 0.028(3) 0.001(4) -0.011(3)
N8 0.281(13) 0.164(7) 0.284(12) -0.036(11) 0.108(10) -0.024(9)
O1 0.158(8) 0.228(10) 0.157(8) 0.142(8) -0.092(7) -0.125(8)
O2 0.128(6) 0.077(4) 0.083(4) 0.030(3) 0.007(4) 0.002(3)
O3 0.106(5) 0.078(4) 0.104(5) 0.020(3) -0.001(4) -0.013(4)
O4 0.127(6) 0.124(6) 0.105(6) 0.021(4) 0.035(5) 0.035(5)
O7 0.083(8) 0.066(7) 0.126(10) 0.008(6) 0.032(7) 0.009(6)
O8 0.104(9) 0.072(7) 0.089(8) -0.023(6) 0.043(7) -0.010(6)
O12 0.383(17) 0.152(8) 0.344(17) -0.011(11) 0.070(14) -0.070(11)
O25 0.120(12) 0.143(13) 0.086(9) -0.001(8) -0.050(9) -0.021(10)
O69 0.173(8) 0.143(6) 0.164(8) 0.001(6) 0.097(7) -0.048(6)
O70 0.319(16) 0.266(13) 0.341(16) -0.085(13) 0.116(13) 0.039(11)
Pd1 0.0484(3) 0.0358(2) 0.0527(3) 0.01143(16) 0.0248(2) 0.00764(17)
O52 0.143(8) 0.129(8) 0.308(16) -0.049(8) -0.070(10) 0.010(6)
O50 0.077(7) 0.087(7) 0.084(7) 0.006(4) 0.023(5) 0.007(4)
O54 0.092(14) 0.040(8) 0.32(3) 0.012(13) 0.088(18) 0.015(8)
O40 0.347(19) 0.340(19) 0.344(19) -0.001(5) 0.072(6) 0.005(5)
O44 0.41(5) 0.42(4) 0.22(2) 0.21(3) -0.03(3) -0.06(4)
O51 0.47(3) 0.191(14) 0.45(3) -0.018(17) -0.23(3) 0.146(18)

loop_
_atom_type_symbol
_atom_type_description
_atom_type_scat_dispersion_real
_atom_type_scat_dispersion_imag
_atom_type_scat_source
C C 0.0033 0.0016 'International Tables Vol C Tables 4.2.6.8 and 6.1.1.4'
H H 0.0000 0.0000 'International Tables Vol C Tables 4.2.6.8 and 6.1.1.4'
N N 0.0061 0.0033 'International Tables Vol C Tables 4.2.6.8 and 6.1.1.4'
O O 0.0106 0.0060 'International Tables Vol C Tables 4.2.6.8 and 6.1.1.4'
Pd Pd -0.9988 1.0072 'International Tables Vol C Tables 4.2.6.8 and 6.1.1.4'

loop_
_geom_angle_atom_site_label_1
_geom_angle_atom_site_label_2
_geom_angle_atom_site_label_3
_geom_angle
_geom_angle_site_symmetry_1
_geom_angle_site_symmetry_3
N3 C1 C2 122.5(6) . .
N3 C1 H1 118.8 . .
C2 C1 H1 118.8 . .
C1 C2 C3 118.2(5) . .
C1 C2 C7 122.7(6) . .
C3 C2 C7 119.1(5) . .
C2 C3 C4 120.0(5) . .
C2 C3 C10 121.1(5) . .
C4 C3 C10 118.9(5) . .
C5 C4 C3 117.1(5) . .
C5 C4 C13 123.5(5) . .
C3 C4 C13 119.4(5) . .
N3 C5 C4 122.5(5) . .
N3 C5 H5 118.8 . .
C4 C5 H5 118.8 . .
C8 C7 C2 120.7(6) . .
C8 C7 H7 119.7 . .
C2 C7 H7 119.7 . .
C7 C8 C9 120.0(6) . .
C7 C8 H8 120.0 . .
C9 C8 H8 120.0 . .
C25 C9 C10 117.6(5) . .
C25 C9 C8 122.4(5) . .
C10 C9 C8 120.0(5) . .
C11 C10 C9 120.3(5) . .
C11 C10 C3 120.6(5) . .
C9 C10 C3 119.1(5) . .
C24 C11 C10 118.3(5) . .
C24 C11 C12 122.1(5) . .
C10 C11 C12 119.6(5) . .
C13 C12 C11 119.5(5) . .
C13 C12 H12 120.3 . .
C11 C12 H12 120.3 . .
C12 C13 C4 121.8(5) . .
C12 C13 H13 119.1 . .
C4 C13 H13 119.1 . .
N5 C14 C15 122.6(6) . .
N5 C14 H14 118.7 . .
C15 C14 H14 118.7 . .
C16 C15 C14 119.3(6) . .
C16 C15 H15 120.3 . .
C14 C15 H15 120.3 . .
C15 C16 C17 119.5(5) . .
C15 C16 C23 118.3(5) . .
C17 C16 C23 122.2(5) . .
C16 C17 C18 124.8(5) . .
C16 C17 C22 118.2(5) . .
C18 C17 C22 117.0(5) . .
C19 C18 C17 121.9(5) . .
C19 C18 H18 119.1 . .
C17 C18 H18 119.1 . .
C18 C19 C20 119.7(6) . .
C18 C19 H19 120.1 . .
C20 C19 H19 120.1 . .
C21 C20 C19 121.5(6) . .
C21 C20 H20 119.2 . .
C19 C20 H20 119.2 . .
C20 C21 C22 119.4(5) . .
C20 C21 H21 120.3 . .
C22 C21 H21 120.3 . .
N5 C22 C21 119.6(5) . .
N5 C22 C17 120.0(5) . .
C21 C22 C17 120.5(5) . .
N4 C23 C16 111.1(4) . .
N4 C23 H23A 109.4 . .
C16 C23 H23A 109.4 . .
N4 C23 H23B 109.4 . .
C16 C23 H23B 109.4 . .
H23A C23 H23B 108.0 . .
N4 C24 C11 120.8(5) . .
N4 C24 H24 119.6 . .
C11 C24 H24 119.6 . .
N4 C25 C9 121.5(5) . .
N4 C25 H25 119.3 . .
C9 C25 H25 119.3 . .
C31 C26 C31 118.7(17) 2 .
C31 C26 C27 120.7(9) 2 .
C31 C26 C27 120.7(9) . .
C26 C27 C28 120.0(6) . .
C26 C27 C28 120.0(6) . 2
C28 C27 C28 120.0(12) . 2
C29 C28 C27 117.9(9) . .
C29 C28 H28 121.1 . .
C27 C28 H28 121.1 . .
O4 C29 C28 121.4(9) . .
O4 C29 C30 115.2(10) . .
C28 C29 C30 123.2(10) . .
C29 C30 C31 116.7(10) . .
C29 C30 H30 121.6 . .
C31 C30 H30 121.6 . .
C26 C31 C30 121.4(10) . .
C26 C31 H31 119.3 . .
C30 C31 H31 119.3 . .
C46 C32 C33 120.0(7) . .
C36 C32 C33 120.0(7) . .
C36 C32 H32 120.0 . .
C33 C32 H32 120.0 . .
C33 C33 C34 120.5(9) 5_576 .
C33 C33 C32 117.8(8) 5_576 .
C34 C33 C32 121.6(7) . .
C45 C34 C33 121.2(8) . .
C35 C34 C33 121.2(8) . .
C35 C34 H34 119.4 . .
C33 C34 H34 119.4 . .
C34 C35 O8 124.8(9) . .
C34 C35 C36 119.9(7) . 5_576
O8 C35 C36 115.2(9) . 5_576
C34 C35 C45 78.7(5) . 2
O8 C35 C45 156.4(7) . 2
O7 C36 C32 124.7(10) . .
O7 C36 C35 114.8(9) . 5_576
C32 C36 C35 120.5(8) . 5_576
O7 C36 C46 98.6(7) . 2
C32 C36 C46 134.7(6) . 2
C34 C45 C46 119.9(7) . 5_576
C34 C45 H45 120.0 . .
C46 C45 H45 120.0 5_576 .
C32 C46 C45 120.5(8) . 5_576
C32 C46 H46 119.8 . .
C45 C46 H46 119.8 5_576 .
C60 C63 C64 128.2(17) . .
C50 C63 C64 128.2(17) . .
C50 C63 H63 115.9 . .
C64 C63 H63 115.9 . .
C63 C64 C65 130.9(16) . .
C63 C64 C64 113.1(9) . 2_655
C65 C64 C64 116.0(10) . 2_655
C64 C65 C66 128(2) . .
C64 C65 C56 128(2) . .
C64 C65 H65 116.0 . .
C56 C65 H65 116.0 . .
C63 C50 C50 118.7(10) . 2_655
C63 C50 O5 135.4(17) . .
C50 C50 O5 105.8(10) 2_655 .
O6 C56 C65 135.4(19) . .
O6 C56 C56 108.2(13) . 2_655
C65 C56 C56 115.9(12) . 2_655
C56 O6 H6 109.5 . .
C50 O5 H5A 109.5 . .
C63 C60 C60 118.7(10) . 2_655
C63 C60 C50 107.7(7) . 2
C63 C60 H60 120.6 . .
C60 C60 H60 120.6 2_655 .
C65 C66 C66 115.9(12) . 2_655
C65 C66 C56 106.3(11) . 2
C65 C66 H66 122.0 . .
C66 C66 H66 122.0 2_655 .
N1 C43 C42 108.6(6) . .
N1 C43 H43A 110.0 . .
C42 C43 H43A 110.0 . .
N1 C43 H43B 110.0 . .
C42 C43 H43B 110.0 . .
H43A C43 H43B 108.3 . .
N2 C42 C43 111.4(7) . .
N2 C42 H42A 109.3 . .
C43 C42 H42A 109.3 . .
N2 C42 H42B 109.3 . .
C43 C42 H42B 109.3 . .
H42A C42 H42B 108.0 . .
C81 C80 C85 120.0 . .
C81 C80 C98 123.9(5) . .
C85 C80 C98 116.1(5) . .
C80 C81 C82 120.0 . .
C80 C81 H81 120.0 . .
C82 C81 H81 120.0 . .
O25 C82 C83 117.6(9) . .
O25 C82 C81 122.2(9) . .
C83 C82 C81 120.0 . .
C82 C83 C84 120.0 . .
C82 C83 H83 120.0 . .
C84 C83 H83 120.0 . .
C83 C84 C85 120.0 . .
C83 C84 H84 120.0 . .
C85 C84 H84 120.0 . .
C98 C85 C84 119.6(5) 7_666 .
C98 C85 C80 120.4(5) 7_666 .
C84 C85 C80 120.0 . .
C85 C98 C80 123.5(6) 7_666 .
C85 C98 H98 118.2 7_666 .
C80 C98 H98 118.2 . .
C75 C70 C78 116.1(5) . .
C75 C70 H70 121.9 . .
C78 C70 H70 121.9 . .
C75 O84 H94 109.5 . .
C78 C75 O84 119.6(5) 7_666 .
C78 C75 C70 120.4(5) 7_666 .
O84 C75 C70 120.0 . .
C78 C75 C78 33.0(3) 7_666 2
O84 C75 C78 113.2(2) . 2
C70 C75 C78 116.3(2) . 2
C75 C78 C70 123.5(6) 7_666 .
C75 C78 H78 118.2 7_666 .
C70 C78 H78 118.2 . .
C43 N1 Pd1 110.6(4) . .
C43 N1 H1A 109.5 . .
Pd1 N1 H1A 109.5 . .
C43 N1 H1B 109.5 . .
Pd1 N1 H1B 109.5 . .
H1A N1 H1B 108.1 . .
C42 N2 Pd1 108.0(4) . .
C42 N2 H2A 110.1 . .
Pd1 N2 H2A 110.1 . .
C42 N2 H2B 110.1 . .
Pd1 N2 H2B 110.1 . .
H2A N2 H2B 108.4 . .
C1 N3 C5 119.7(5) . .
C1 N3 Pd1 119.4(4) . .
C5 N3 Pd1 120.7(4) . .
C24 N4 C25 121.5(4) . .
C24 N4 C23 119.4(5) . .
C25 N4 C23 119.1(5) . .
C14 N5 C22 120.4(5) . .
C14 N5 Pd1 119.1(4) . 7_655
C22 N5 Pd1 120.4(4) . 7_655
O3 N6 O1 116.9(7) . .
O3 N6 O2 121.8(8) . .
O1 N6 O2 121.0(8) . .
O69 N8 O70 112.0(16) . .
O69 N8 O12 140.2(17) . .
O70 N8 O12 107.8(15) . .
C29 O4 H4 109.5 . .
C36 O7 H7A 109.5 . .
C35 O8 H8A 109.5 . .
C82 O25 H25A 109.5 . .
N2 Pd1 N1 84.2(2) . .
N2 Pd1 N3 92.94(18) . .
N1 Pd1 N3 176.8(2) . .
N2 Pd1 N5 177.91(18) . 7_655
N1 Pd1 N5 93.76(19) . 7_655
N3 Pd1 N5 89.13(17) . 7_655

loop_
_geom_bond_atom_site_label_1
_geom_bond_atom_site_label_2
_geom_bond_distance
_geom_bond_site_symmetry_2
C1 N3 1.333(7) .
C1 C2 1.369(8) .
C1 H1 0.9500 .
C2 C3 1.393(8) .
C2 C7 1.464(9) .
C3 C4 1.412(7) .
C3 C10 1.433(7) .
C4 C5 1.377(8) .
C4 C13 1.448(9) .
C5 N3 1.346(8) .
C5 H5 0.9500 .
C7 C8 1.359(9) .
C7 H7 0.9500 .
C8 C9 1.462(8) .
C8 H8 0.9500 .
C9 C25 1.376(8) .
C9 C10 1.410(7) .
C10 C11 1.407(8) .
C11 C24 1.388(7) .
C11 C12 1.457(8) .
C12 C13 1.351(8) .
C12 H12 0.9500 .
C13 H13 0.9500 .
C14 N5 1.292(8) .
C14 C15 1.428(7) .
C14 H14 0.9500 .
C15 C16 1.366(8) .
C15 H15 0.9500 .
C16 C17 1.396(8) .
C16 C23 1.509(7) .
C17 C18 1.405(8) .
C17 C22 1.448(7) .
C18 C19 1.379(9) .
C18 H18 0.9500 .
C19 C20 1.415(9) .
C19 H19 0.9500 .
C20 C21 1.357(9) .
C20 H20 0.9500 .
C21 C22 1.423(8) .
C21 H21 0.9500 .
C22 N5 1.371(7) .
C23 N4 1.475(7) .
C23 H23A 0.9900 .
C23 H23B 0.9900 .
C24 N4 1.339(7) .
C24 H24 0.9500 .
C25 N4 1.358(7) .
C25 H25 0.9500 .
C26 C31 1.324(14) 2
C26 C31 1.324(14) .
C26 C27 1.424(18) .
C27 C28 1.469(11) .
C27 C28 1.469(11) 2
C28 C29 1.359(13) .
C28 H28 0.9500 .
C29 O4 1.357(12) .
C29 C30 1.419(13) .
C30 C31 1.485(18) .
C30 H30 0.9500 .
C31 H31 0.9500 .
C32 C46 1.355(11) .
C32 C36 1.355(11) .
C32 C33 1.456(11) .
C32 H32 0.9500 .
C33 C33 1.387(14) 5_576
C33 C34 1.404(10) .
C34 C45 1.344(12) .
C34 C35 1.344(12) .
C34 H34 0.9500 .
C35 O8 1.412(13) .
C35 C36 1.425(12) 5_576
C35 C45 16.546(16) 2
C36 O7 1.332(13) .
C36 C35 1.425(12) 5_576
C36 C46 11.811(17) 2
C45 C46 1.425(12) 5_576
C45 H45 0.9500 .
C46 C45 1.425(12) 5_576
C46 H46 0.9500 .
C63 C60 1.233(16) .
C63 C50 1.233(16) .
C63 C64 1.318(15) .
C63 H63 0.9500 .
C64 C65 1.318(18) .
C64 C64 1.55(3) 2_655
C65 C66 1.332(17) .
C65 C56 1.332(17) .
C65 H65 0.9500 .
C50 C50 1.40(3) 2_655
C50 O5 1.420(19) .
C56 O6 1.296(16) .
C56 C56 1.54(4) 2_655
O6 H6 0.8400 .
O5 H5A 0.8400 .
C60 C60 1.40(3) 2_655
C60 C50 19.97(2) 2
C60 H60 0.9500 .
C66 C66 1.54(4) 2_655
C66 C56 20.09(4) 2
C66 H66 0.9500 .
C43 N1 1.459(9) .
C43 C42 1.499(13) .
C43 H43A 0.9900 .
C43 H43B 0.9900 .
C42 N2 1.468(8) .
C42 H42A 0.9900 .
C42 H42B 0.9900 .
C80 C81 1.3900 .
C80 C85 1.3900 .
C80 C98 1.439(9) .
C81 C82 1.3900 .
C81 H81 0.9500 .
C82 O25 1.349(12) .
C82 C83 1.3900 .
C83 C84 1.3900 .
C83 H83 0.9500 .
C84 C85 1.3900 .
C84 H84 0.9500 .
C85 C98 1.385(9) 7_666
C85 C78 29.814(11) 2
C98 C85 1.385(13) 7_666
C98 C75 29.814(15) 2
C98 H98 0.9500 .
C70 C75 1.3900 .
C70 C78 1.439(9) .
C70 H70 0.9500 .
O84 C75 1.3900 .
O84 H94 0.8400 .
C75 C78 1.385(9) 7_666
C75 C78 29.814(11) 2
C78 C75 1.385(13) 7_666
C78 C85 29.814(15) 2
C78 H78 0.9500 .
N1 Pd1 2.037(5) .
N1 H1A 0.9100 .
N1 H1B 0.9100 .
N2 Pd1 2.033(5) .
N2 H2A 0.9100 .
N2 H2B 0.9100 .
N3 Pd1 2.040(5) .
N5 Pd1 2.048(4) 7_655
N6 O3 1.173(8) .
N6 O1 1.213(10) .
N6 O2 1.214(8) .
N8 O69 1.235(13) .
N8 O70 1.369(15) .
N8 O12 1.413(15) .
O4 H4 0.8400 .
O7 H7A 0.8400 .
O8 H8A 0.8400 .
O25 H25A 0.8400 .
Pd1 N5 2.048(4) 7_655

loop_
_geom_torsion_atom_site_label_1
_geom_torsion_atom_site_label_2
_geom_torsion_atom_site_label_3
_geom_torsion_atom_site_label_4
_geom_torsion
_geom_torsion_site_symmetry_1
_geom_torsion_site_symmetry_4
N3 C1 C2 C3 -1.0(8) . .
N3 C1 C2 C7 179.8(6) . .
C1 C2 C3 C4 2.3(7) . .
C7 C2 C3 C4 -178.5(5) . .
C1 C2 C3 C10 -175.4(4) . .
C7 C2 C3 C10 3.7(8) . .
C2 C3 C4 C5 -1.5(7) . .
C10 C3 C4 C5 176.2(4) . .
C2 C3 C4 C13 -179.8(5) . .
C10 C3 C4 C13 -2.0(7) . .
C3 C4 C5 N3 -0.6(8) . .
C13 C4 C5 N3 177.6(5) . .
C1 C2 C7 C8 174.2(6) . .
C3 C2 C7 C8 -5.0(10) . .
C2 C7 C8 C9 3.6(10) . .
C7 C8 C9 C25 -179.9(6) . .
C7 C8 C9 C10 -1.1(9) . .
C25 C9 C10 C11 -0.6(7) . .
C8 C9 C10 C11 -179.4(5) . .
C25 C9 C10 C3 178.7(4) . .
C8 C9 C10 C3 -0.1(7) . .
C2 C3 C10 C11 178.0(4) . .
C4 C3 C10 C11 0.2(7) . .
C2 C3 C10 C9 -1.3(7) . .
C4 C3 C10 C9 -179.1(4) . .
C9 C10 C11 C24 1.1(7) . .
C3 C10 C11 C24 -178.1(4) . .
C9 C10 C11 C12 178.7(4) . .
C3 C10 C11 C12 -0.6(7) . .
C24 C11 C12 C13 -179.7(5) . .
C10 C11 C12 C13 2.9(8) . .
C11 C12 C13 C4 -4.8(9) . .
C5 C4 C13 C12 -173.7(6) . .
C3 C4 C13 C12 4.4(9) . .
N5 C14 C15 C16 0.4(9) . .
C14 C15 C16 C17 1.0(8) . .
C14 C15 C16 C23 -177.2(5) . .
C15 C16 C17 C18 177.7(5) . .
C23 C16 C17 C18 -4.2(8) . .
C15 C16 C17 C22 -0.8(7) . .
C23 C16 C17 C22 177.3(5) . .
C16 C17 C18 C19 179.8(5) . .
C22 C17 C18 C19 -1.7(8) . .
C17 C18 C19 C20 1.8(9) . .
C18 C19 C20 C21 -0.8(10) . .
C19 C20 C21 C22 -0.2(9) . .
C20 C21 C22 N5 -179.7(5) . .
C20 C21 C22 C17 0.2(8) . .
C16 C17 C22 N5 -0.8(7) . .
C18 C17 C22 N5 -179.4(5) . .
C16 C17 C22 C21 179.3(5) . .
C18 C17 C22 C21 0.7(7) . .
C15 C16 C23 N4 88.6(6) . .
C17 C16 C23 N4 -89.6(6) . .
C10 C11 C24 N4 -0.4(7) . .
C12 C11 C24 N4 -177.9(4) . .
C10 C9 C25 N4 -0.8(7) . .
C8 C9 C25 N4 178.0(5) . .
C31 C26 C27 C28 -175.4(7) 2 .
C31 C26 C27 C28 4.6(7) . .
C31 C26 C27 C28 4.6(7) 2 2
C31 C26 C27 C28 -175.4(7) . 2
C26 C27 C28 C29 -3.5(9) . .
C28 C27 C28 C29 176.5(9) 2 .
C27 C28 C29 O4 -175.8(7) . .
C27 C28 C29 C30 -1.0(13) . .
O4 C29 C30 C31 179.4(9) . .
C28 C29 C30 C31 4.2(14) . .
C31 C26 C31 C30 178.9(13) 2 .
C27 C26 C31 C30 -1.1(13) . .
C29 C30 C31 C26 -3.2(15) . .
C46 C32 C33 C33 1.7(10) . 5_576
C36 C32 C33 C33 1.7(10) . 5_576
C46 C32 C33 C34 179.9(6) . .
C36 C32 C33 C34 179.9(6) . .
C33 C33 C34 C45 -0.9(10) 5_576 .
C32 C33 C34 C45 -178.9(6) . .
C33 C33 C34 C35 -0.9(10) 5_576 .
C32 C33 C34 C35 -178.9(6) . .
C33 C34 C35 O8 176.0(7) . .
C33 C34 C35 C36 -0.3(10) . 5_576
C33 C32 C36 O7 -179.6(8) . .
C33 C32 C36 C35 -0.6(10) . 5_576
C33 C34 C45 C46 -0.3(10) . 5_576
C33 C32 C46 C45 -0.6(10) . 5_576
C60 C63 C64 C65 -178.4(12) . .
C50 C63 C64 C65 -178.4(12) . .
C60 C63 C64 C64 -1.4(17) . 2_655
C50 C63 C64 C64 -1.4(17) . 2_655
C63 C64 C65 C66 179.6(12) . .
C64 C64 C65 C66 2.7(18) 2_655 .
C63 C64 C65 C56 179.6(12) . .
C64 C64 C65 C56 2.7(18) 2_655 .
C64 C63 C50 C50 1(2) . 2_655
C64 C63 C50 O5 179.0(13) . .
C64 C65 C56 O6 170(2) . .
C64 C65 C56 C56 -1(2) . 2_655
C64 C63 C60 C60 1(2) . 2_655
C64 C65 C66 C66 -1(2) . 2_655
N1 C43 C42 N2 46.6(11) . .
C85 C80 C81 C82 0.0 . .
C98 C80 C81 C82 178.9(5) . .
C80 C81 C82 O25 175.3(11) . .
C80 C81 C82 C83 0.0 . .
O25 C82 C83 C84 -175.5(10) . .
C81 C82 C83 C84 0.0 . .
C82 C83 C84 C85 0.0 . .
C83 C84 C85 C98 180.0(5) . 7_666
C83 C84 C85 C80 0.0 . .
C81 C80 C85 C98 -180.0(5) . 7_666
C98 C80 C85 C98 1.0(6) . 7_666
C81 C80 C85 C84 0.0 . .
C98 C80 C85 C84 -179.0(5) . .
C81 C80 C98 C85 180.0(9) . 7_666
C85 C80 C98 C85 -1.1(8) . 7_666
C78 C70 C75 C78 1.0(6) . 7_666
C78 C70 C75 O84 -179.0(5) . .
C78 C70 C75 C78 38.5(4) . 2
C75 C70 C78 C75 -1.1(8) . 7_666
C42 C43 N1 Pd1 -32.5(9) . .
C43 C42 N2 Pd1 -37.1(9) . .
C2 C1 N3 C5 -1.0(8) . .
C2 C1 N3 Pd1 175.0(4) . .
C4 C5 N3 C1 1.9(8) . .
C4 C5 N3 Pd1 -174.2(4) . .
C11 C24 N4 C25 -1.0(7) . .
C11 C24 N4 C23 176.2(4) . .
C9 C25 N4 C24 1.6(7) . .
C9 C25 N4 C23 -175.6(4) . .
C16 C23 N4 C24 -86.3(6) . .
C16 C23 N4 C25 91.0(6) . .
C15 C14 N5 C22 -2.1(8) . .
C15 C14 N5 Pd1 174.6(4) . 7_655
C21 C22 N5 C14 -177.8(5) . .
C17 C22 N5 C14 2.2(7) . .
C21 C22 N5 Pd1 5.5(6) . 7_655
C17 C22 N5 Pd1 -174.4(4) . 7_655

loop_
_platon_squeeze_void_nr
_platon_squeeze_void_average_x
_platon_squeeze_void_average_y
_platon_squeeze_void_average_z
_platon_squeeze_void_volume
_platon_squeeze_void_count_electrons
_platon_squeeze_void_content
1 0.000 0.500 0.000 151 55 ' '
2 0.000 0.500 0.500 151 55 ' '
3 0.200 0.447 0.837 15 6 ' '
4 0.200 0.553 0.337 14 5 ' '
5 0.305 0.051 0.162 15 5 ' '
6 0.305 0.949 0.662 15 5 ' '
7 0.501 0.000 -0.001 149 54 ' '
8 0.501 0.000 0.499 150 55 ' '
9 0.700 0.053 0.337 14 5 ' '
10 0.700 0.947 0.837 15 6 ' '
11 0.800 0.447 0.663 14 5 ' '
12 0.800 0.553 0.163 13 4 ' '
